data_1507120
loop_
_publ_author_name
'Stierle, Donald B.'
'Stierle, Andrea A.'
'Hobbs, J. David'
'Stokken, Janalee'
'Clardy, Jon'

_publ_section_title
;
 Berkeleydione and berkeleytrione, new bioactive metabolites from an acid
 mine organism.
;
_journal_issue 6
_journal_name_full 'Organic letters'
_journal_page_first 1049
_journal_page_last 1052
_journal_paper_doi 10.1021/ol049852k
_journal_volume 6
_journal_year 2004
_chemical_formula_sum 'C26 H32 O7'
_chemical_formula_weight 456.52
_chemical_name_systematic
; 
 ? 
;
_space_group_IT_number 19
_symmetry_cell_setting orthorhombic
_symmetry_space_group_name_Hall 'P 2ac 2ab'
_symmetry_space_group_name_H-M 'P 21 21 21'
_atom_sites_solution_hydrogens difmap
_atom_sites_solution_primary direct
_atom_sites_solution_secondary difmap
_audit_creation_method SHELXL-97
_cell_angle_alpha 90.00
_cell_angle_beta 90.00
_cell_angle_gamma 90.00
_cell_formula_units_Z 4
_cell_length_a 9.210(2)
_cell_length_b 14.639(3)
_cell_length_c 17.498(4)
_cell_measurement_temperature 173(2)
_cell_volume 2359.2(9)
_computing_cell_refinement 'Bruker SAINT+'
_computing_data_collection 'Bruker SMART'
_computing_data_reduction 'Bruker SHELXTL'
_computing_molecular_graphics 'Bruker SHELXTL'
_computing_publication_material 'Bruker SHELXTL'
_computing_structure_refinement 'SHELXL-97 (Sheldrick, 1997)'
_computing_structure_solution 'SHELXS-97 (Sheldrick, 1990)'
_diffrn_ambient_temperature 173(2)
_diffrn_measured_fraction_theta_full 0.900
_diffrn_measured_fraction_theta_max 0.900
_diffrn_measurement_device_type 'Bruker 1K CCD area detector'
_diffrn_measurement_method '0.3 deg. omega scans'
_diffrn_radiation_monochromator graphite
_diffrn_radiation_source 'fine-focus sealed tube'
_diffrn_radiation_type MoK\a
_diffrn_radiation_wavelength 0.71073
_diffrn_reflns_av_R_equivalents 0.0276
_diffrn_reflns_av_sigmaI/netI 0.0377
_diffrn_reflns_limit_h_max 13
_diffrn_reflns_limit_h_min -12
_diffrn_reflns_limit_k_max 20
_diffrn_reflns_limit_k_min -14
_diffrn_reflns_limit_l_max 24
_diffrn_reflns_limit_l_min -23
_diffrn_reflns_number 14474
_diffrn_reflns_theta_full 30.94
_diffrn_reflns_theta_max 30.94
_diffrn_reflns_theta_min 2.33
_exptl_absorpt_coefficient_mu 0.093
_exptl_absorpt_correction_T_max 0.9727
_exptl_absorpt_correction_T_min 0.9465
_exptl_absorpt_correction_type SADABS
_exptl_crystal_colour colorless
_exptl_crystal_density_diffrn 1.285
_exptl_crystal_density_method 'not measured'
_exptl_crystal_description block
_exptl_crystal_F_000 976
_exptl_crystal_size_max 0.60
_exptl_crystal_size_mid 0.40
_exptl_crystal_size_min 0.30
_refine_diff_density_max 0.275
_refine_diff_density_min -0.235
_refine_diff_density_rms 0.043
_refine_ls_abs_structure_details 'Flack H D (1983), Acta Cryst. A39, 876-881'
_refine_ls_abs_structure_Flack 0.2(7)
_refine_ls_extinction_method none
_refine_ls_goodness_of_fit_ref 1.026
_refine_ls_hydrogen_treatment isotropic
_refine_ls_matrix_type full
_refine_ls_number_parameters 426
_refine_ls_number_reflns 6488
_refine_ls_number_restraints 0
_refine_ls_restrained_S_all 1.026
_refine_ls_R_factor_all 0.0565
_refine_ls_R_factor_gt 0.0449
_refine_ls_shift/su_max 0.017
_refine_ls_shift/su_mean 0.001
_refine_ls_structure_factor_coef Fsqd
_refine_ls_weighting_details 'calc w=1/[\s^2^(Fo^2^)+(0.0705P)^2^+0.0000P] where P=(Fo^2^+2Fc^2^)/3'
_refine_ls_weighting_scheme calc
_refine_ls_wR_factor_gt 0.1055
_refine_ls_wR_factor_ref 0.1121
_reflns_number_gt 5558
_reflns_number_total 6488
_reflns_threshold_expression >2sigma(I)
_cod_data_source_file ol049852ksi20040211_011428.cif
_cod_data_source_block mon1
_cod_depositor_comments
;
The following automatic conversions were performed:

'_symmetry_cell_setting' value 'Orthorhombic' changed to
'orthorhombic' according to
/home/saulius/struct/CIF-dictionaries/cif_core.dic dictionary named
'cif_core.dic' version 2.4.1 from 2010-06-29.

Automatic conversion script
Id: cif_fix_values 1715 2011-07-08 13:25:40Z adriana 
;
_cod_original_sg_symbol_H-M P2(1)2(1)2(1)
_cod_database_code 1507120

loop_
_symmetry_equiv_pos_as_xyz
'x, y, z'
'-x+1/2, -y, z+1/2'
'-x, y+1/2, -z+1/2'
'x+1/2, -y+1/2, -z'

loop_
_atom_site_label
_atom_site_type_symbol
_atom_site_fract_x
_atom_site_fract_y
_atom_site_fract_z
_atom_site_U_iso_or_equiv
_atom_site_adp_type
_atom_site_occupancy
_atom_site_symmetry_multiplicity
_atom_site_calc_flag
O5 O 0.30902(15) 0.22202(8) 0.23632(8) 0.0336(3) Uani 1 1 d
H5O H 0.313(3) 0.2363(15) 0.1883(15) 0.044(6) Uiso 1 1 d
O6 O 0.72926(15) 0.44516(11) 0.23474(9) 0.0489(4) Uani 1 1 d
O7 O 0.59381(14) 0.34185(9) 0.17450(7) 0.0350(3) Uani 1 1 d
O4 O 0.33794(13) 0.43681(8) 0.22185(7) 0.0283(2) Uani 1 1 d
O2 O 0.10526(13) 0.69164(8) 0.47162(7) 0.0280(2) Uani 1 1 d
O1 O 0.16828(17) 0.76172(9) 0.57652(8) 0.0391(3) Uani 1 1 d
O3 O 0.18539(17) 0.23741(11) 0.40170(8) 0.0495(4) Uani 1 1 d
C1 C 0.18933(18) 0.69835(11) 0.53343(9) 0.0258(3) Uani 1 1 d
C2 C 0.30767(19) 0.62956(12) 0.54862(10) 0.0274(3) Uani 1 1 d
H2B H 0.388(2) 0.6621(15) 0.5585(13) 0.038(6) Uiso 1 1 d
H2A H 0.283(2) 0.5964(15) 0.5976(15) 0.039(6) Uiso 1 1 d
C3 C 0.33776(16) 0.56109(10) 0.48628(8) 0.0218(3) Uani 1 1 d
C4 C 0.41644(16) 0.48518(11) 0.49717(9) 0.0232(3) Uani 1 1 d
C5 C 0.42737(16) 0.41595(11) 0.43217(8) 0.0207(3) Uani 1 1 d
H5 H 0.331(2) 0.4178(12) 0.4069(11) 0.021(4) Uiso 1 1 d
C6 C 0.4536(2) 0.31808(12) 0.45957(10) 0.0282(3) Uani 1 1 d
H6B H 0.548(2) 0.3110(15) 0.4837(13) 0.034(5) Uiso 1 1 d
H6A H 0.383(2) 0.2992(14) 0.4960(12) 0.031(5) Uiso 1 1 d
C7 C 0.4431(2) 0.24923(12) 0.39258(9) 0.0302(4) Uani 1 1 d
C8 C 0.2880(2) 0.25911(12) 0.36280(10) 0.0312(4) Uani 1 1 d
C9 C 0.26479(17) 0.29765(11) 0.28235(9) 0.0254(3) Uani 1 1 d
C10 C 0.37145(15) 0.37647(10) 0.26560(9) 0.0200(3) Uani 1 1 d
C11 C 0.52470(16) 0.37323(11) 0.30093(9) 0.0216(3) Uani 1 1 d
C12 C 0.53543(16) 0.44582(11) 0.36852(9) 0.0233(3) Uani 1 1 d
C13 C 0.49645(18) 0.54483(11) 0.34242(10) 0.0266(3) Uani 1 1 d
H13B H 0.530(2) 0.5555(16) 0.2901(13) 0.042(6) Uiso 1 1 d
H13A H 0.547(2) 0.5818(14) 0.3771(12) 0.029(5) Uiso 1 1 d
C14 C 0.33904(18) 0.57200(10) 0.34621(9) 0.0238(3) Uani 1 1 d
H14 H 0.288(2) 0.5841(12) 0.2994(12) 0.022(4) Uiso 1 1 d
C15 C 0.26920(16) 0.58199(10) 0.41246(9) 0.0208(3) Uani 1 1 d
C16 C 0.11296(18) 0.61055(11) 0.42024(9) 0.0254(3) Uani 1 1 d
C17 C 0.0244(2) 0.53536(13) 0.45810(12) 0.0326(4) Uani 1 1 d
H17C H 0.026(3) 0.4837(18) 0.4229(15) 0.053(7) Uiso 1 1 d
H17B H 0.068(2) 0.5220(15) 0.5088(12) 0.032(5) Uiso 1 1 d
H17A H -0.076(3) 0.5540(16) 0.4652(13) 0.042(6) Uiso 1 1 d
C18 C 0.0407(2) 0.64296(16) 0.34749(12) 0.0407(5) Uani 1 1 d
H18C H 0.034(3) 0.595(2) 0.3091(16) 0.062(8) Uiso 1 1 d
H18B H 0.097(3) 0.6941(18) 0.3248(14) 0.047(6) Uiso 1 1 d
H18A H -0.054(3) 0.6662(18) 0.3611(15) 0.051(7) Uiso 1 1 d
C19 C 0.69098(19) 0.44808(17) 0.40043(13) 0.0393(5) Uani 1 1 d
H19C H 0.729(3) 0.387(2) 0.4167(17) 0.063(8) Uiso 1 1 d
H19B H 0.753(3) 0.4769(18) 0.3636(15) 0.051(7) Uiso 1 1 d
H19A H 0.688(2) 0.4795(16) 0.4449(14) 0.040(6) Uiso 1 1 d
C20 C 0.62936(17) 0.39343(11) 0.23486(10) 0.0280(3) Uani 1 1 d
C21 C 0.10974(19) 0.32607(16) 0.26913(12) 0.0372(4) Uani 1 1 d
H21C H 0.043(3) 0.2711(19) 0.2799(17) 0.064(8) Uiso 1 1 d
H21B H 0.086(3) 0.3799(18) 0.2993(15) 0.055(7) Uiso 1 1 d
H21A H 0.094(2) 0.3467(14) 0.2160(14) 0.037(6) Uiso 1 1 d
C22 C 0.55416(19) 0.27804(12) 0.33347(9) 0.0287(3) Uani 1 1 d
C23 C 0.6724(2) 0.23015(16) 0.31729(12) 0.0431(5) Uani 1 1 d
H23B H 0.686(3) 0.1741(18) 0.3388(15) 0.050(7) Uiso 1 1 d
H23A H 0.749(3) 0.2558(15) 0.2808(13) 0.040(6) Uiso 1 1 d
C24 C 0.4651(4) 0.15195(14) 0.42232(14) 0.0517(6) Uani 1 1 d
H24C H 0.462(3) 0.111(2) 0.3804(17) 0.066(8) Uiso 1 1 d
H24B H 0.560(4) 0.151(2) 0.4482(17) 0.074(10) Uiso 1 1 d
H24A H 0.374(4) 0.137(2) 0.4575(19) 0.082(10) Uiso 1 1 d
C25 C 0.4860(2) 0.46352(16) 0.57323(10) 0.0360(4) Uani 1 1 d
H25C H 0.574(4) 0.434(2) 0.5697(18) 0.075(9) Uiso 1 1 d
H25B H 0.436(3) 0.418(2) 0.6019(18) 0.072(9) Uiso 1 1 d
H25A H 0.499(3) 0.513(2) 0.6025(18) 0.072(9) Uiso 1 1 d
C26 C 0.6851(2) 0.35239(17) 0.10864(12) 0.0419(5) Uani 1 1 d
H26C H 0.683(3) 0.4196(18) 0.0950(15) 0.051(7) Uiso 1 1 d
H26B H 0.643(3) 0.3140(16) 0.0717(14) 0.042(6) Uiso 1 1 d
H26A H 0.784(3) 0.3278(18) 0.1180(15) 0.056(7) Uiso 1 1 d

loop_
_atom_site_aniso_label
_atom_site_aniso_U_11
_atom_site_aniso_U_22
_atom_site_aniso_U_33
_atom_site_aniso_U_23
_atom_site_aniso_U_13
_atom_site_aniso_U_12
O5 0.0535(8) 0.0236(6) 0.0236(6) -0.0068(5) 0.0061(6) -0.0077(5)
O6 0.0386(7) 0.0621(10) 0.0461(8) -0.0146(8) 0.0170(6) -0.0208(7)
O7 0.0380(7) 0.0410(7) 0.0260(6) -0.0071(5) 0.0097(5) -0.0031(6)
O4 0.0331(6) 0.0251(6) 0.0266(6) 0.0013(5) -0.0046(5) -0.0003(5)
O2 0.0329(6) 0.0223(6) 0.0289(6) -0.0012(5) 0.0015(5) 0.0048(5)
O1 0.0577(8) 0.0285(6) 0.0312(6) -0.0058(5) 0.0041(6) 0.0093(6)
O3 0.0571(9) 0.0580(9) 0.0334(7) 0.0031(7) 0.0119(7) -0.0259(8)
C1 0.0329(8) 0.0203(7) 0.0241(8) 0.0018(6) 0.0064(6) -0.0010(6)
C2 0.0337(8) 0.0257(8) 0.0230(8) -0.0066(6) -0.0014(6) 0.0022(7)
C3 0.0236(6) 0.0232(7) 0.0187(7) -0.0027(6) 0.0003(5) -0.0032(6)
C4 0.0231(6) 0.0267(8) 0.0198(7) -0.0028(6) -0.0036(5) 0.0005(6)
C5 0.0218(6) 0.0241(7) 0.0161(7) -0.0004(5) -0.0035(5) 0.0014(5)
C6 0.0382(9) 0.0266(8) 0.0197(8) 0.0013(6) -0.0027(7) 0.0091(7)
C7 0.0475(10) 0.0216(8) 0.0216(8) 0.0012(6) 0.0027(7) 0.0067(7)
C8 0.0453(10) 0.0230(8) 0.0253(8) -0.0039(6) 0.0055(7) -0.0110(7)
C9 0.0281(7) 0.0255(8) 0.0227(8) -0.0051(6) 0.0023(6) -0.0078(6)
C10 0.0215(6) 0.0204(7) 0.0181(6) -0.0049(5) 0.0017(5) -0.0014(5)
C11 0.0202(6) 0.0224(7) 0.0222(7) -0.0030(6) 0.0014(5) 0.0006(5)
C12 0.0179(6) 0.0283(8) 0.0239(7) -0.0063(6) -0.0001(5) -0.0019(6)
C13 0.0311(8) 0.0216(8) 0.0272(8) -0.0029(6) 0.0083(6) -0.0086(6)
C14 0.0348(8) 0.0156(7) 0.0210(7) 0.0016(5) 0.0009(6) -0.0006(6)
C15 0.0249(7) 0.0150(6) 0.0224(7) 0.0009(5) -0.0017(6) -0.0007(5)
C16 0.0292(7) 0.0233(7) 0.0237(7) -0.0018(6) -0.0037(6) 0.0037(6)
C17 0.0262(8) 0.0329(9) 0.0388(10) -0.0034(8) -0.0001(7) -0.0053(7)
C18 0.0452(11) 0.0431(12) 0.0337(10) -0.0009(9) -0.0102(8) 0.0189(9)
C19 0.0199(7) 0.0594(13) 0.0386(10) -0.0184(10) -0.0052(7) -0.0013(8)
C20 0.0248(7) 0.0313(9) 0.0280(8) -0.0018(7) 0.0053(6) 0.0027(6)
C21 0.0262(8) 0.0509(12) 0.0346(10) -0.0059(9) -0.0004(7) -0.0108(8)
C22 0.0370(9) 0.0254(8) 0.0237(8) -0.0019(6) -0.0019(6) 0.0072(7)
C23 0.0490(11) 0.0434(12) 0.0369(10) -0.0008(9) 0.0012(9) 0.0225(10)
C24 0.0919(18) 0.0243(10) 0.0390(12) 0.0060(8) 0.0112(13) 0.0147(11)
C25 0.0416(10) 0.0421(11) 0.0244(9) -0.0068(8) -0.0136(8) 0.0123(8)
C26 0.0402(10) 0.0564(14) 0.0290(9) -0.0009(9) 0.0108(8) 0.0116(9)

loop_
_atom_type_symbol
_atom_type_description
_atom_type_scat_dispersion_real
_atom_type_scat_dispersion_imag
_atom_type_scat_source
C C 0.0033 0.0016 'International Tables Vol C Tables 4.2.6.8 and 6.1.1.4'
H H 0.0000 0.0000 'International Tables Vol C Tables 4.2.6.8 and 6.1.1.4'
O O 0.0106 0.0060 'International Tables Vol C Tables 4.2.6.8 and 6.1.1.4'

loop_
_geom_angle_atom_site_label_1
_geom_angle_atom_site_label_2
_geom_angle_atom_site_label_3
_geom_angle
C20 O7 C26 115.45(15)
C1 O2 C16 121.34(12)
O1 C1 O2 117.93(15)
O1 C1 C2 121.18(15)
O2 C1 C2 120.90(14)
C3 C2 C1 116.72(14)
C4 C3 C15 121.99(14)
C4 C3 C2 123.22(14)
C15 C3 C2 114.75(13)
C3 C4 C25 121.91(15)
C3 C4 C5 118.69(13)
C25 C4 C5 119.28(14)
C4 C5 C6 113.49(13)
C4 C5 C12 112.88(12)
C6 C5 C12 112.72(13)
C5 C6 C7 111.25(13)
C22 C7 C8 111.85(14)
C22 C7 C24 113.72(17)
C8 C7 C24 109.14(19)
C22 C7 C6 107.07(15)
C8 C7 C6 104.77(14)
C24 C7 C6 109.88(15)
O3 C8 C7 121.00(17)
O3 C8 C9 120.37(18)
C7 C8 C9 118.63(14)
O5 C9 C21 113.46(14)
O5 C9 C8 101.12(13)
C21 C9 C8 112.06(15)
O5 C9 C10 106.91(12)
C21 C9 C10 111.60(15)
C8 C9 C10 111.16(13)
O4 C10 C11 120.68(13)
O4 C10 C9 120.26(14)
C11 C10 C9 118.92(13)
C22 C11 C20 110.16(13)
C22 C11 C10 109.86(13)
C20 C11 C10 105.49(12)
C22 C11 C12 108.68(13)
C20 C11 C12 113.08(13)
C10 C11 C12 109.52(11)
C19 C12 C5 110.00(14)
C19 C12 C13 107.48(15)
C5 C12 C13 108.85(12)
C19 C12 C11 109.98(13)
C5 C12 C11 107.71(12)
C13 C12 C11 112.81(13)
C14 C13 C12 117.00(13)
C15 C14 C13 122.13(15)
C14 C15 C3 122.25(14)
C14 C15 C16 124.77(14)
C3 C15 C16 112.90(13)
O2 C16 C15 108.74(12)
O2 C16 C18 103.70(13)
C15 C16 C18 115.58(15)
O2 C16 C17 106.74(14)
C15 C16 C17 110.54(14)
C18 C16 C17 110.95(16)
O6 C20 O7 123.07(16)
O6 C20 C11 127.52(16)
O7 C20 C11 109.40(13)
C23 C22 C7 123.59(17)
C23 C22 C11 123.23(18)
C7 C22 C11 112.84(14)

loop_
_geom_bond_atom_site_label_1
_geom_bond_atom_site_label_2
_geom_bond_distance
O5 C9 1.429(2)
O6 C20 1.192(2)
O7 C20 1.339(2)
O7 C26 1.435(2)
O4 C10 1.2089(19)
O2 C1 1.334(2)
O2 C16 1.4908(19)
O1 C1 1.211(2)
O3 C8 1.207(2)
C1 C2 1.507(2)
C2 C3 1.507(2)
C3 C4 1.340(2)
C3 C15 1.470(2)
C4 C25 1.511(2)
C4 C5 1.527(2)
C5 C6 1.530(2)
C5 C12 1.556(2)
C6 C7 1.549(2)
C7 C22 1.514(3)
C7 C8 1.527(3)
C7 C24 1.530(3)
C8 C9 1.532(2)
C9 C21 1.505(2)
C9 C10 1.543(2)
C10 C11 1.542(2)
C11 C22 1.530(2)
C11 C20 1.534(2)
C11 C12 1.593(2)
C12 C19 1.538(2)
C12 C13 1.562(2)
C13 C14 1.505(2)
C14 C15 1.334(2)
C15 C16 1.505(2)
C16 C18 1.513(2)
C16 C17 1.521(3)
C22 C23 1.326(3)

loop_
_cod_related_entry_id
_cod_related_entry_code
_cod_related_entry_database
1 10193089 ChemSpider
